data_4067039
loop_
_publ_author_name
'Paul, Susann'
'Schweizer, W. Bernd'
'Ebert, Marc-Olivier'
'Gilmour, Ryan'

_publ_section_title
;
 A Novel Fluorinated Gold(I) N-Heterocyclic Carbene Complex: Exploiting
 Fluorine Stereoelectronic Effects To Control Molecular Topology
;
_journal_issue 20
_journal_name_full Organometallics
_journal_page_first 4424
_journal_paper_doi 10.1021/om100789n
_journal_volume 29
_journal_year 2010
_chemical_compound_source 'LOC ETH Zurich'
_chemical_formula_moiety 'C17 H16 F N O '
_chemical_formula_sum 'C17 H16 F N O'
_chemical_formula_weight 269.319
_chemical_name_systematic
;
 ?
;
_space_group_IT_number 19
_symmetry_cell_setting orthorhombic
_symmetry_space_group_name_Hall 'P 2ac 2ab'
_symmetry_space_group_name_H-M 'P 21 21 21'
_atom_sites_solution_primary direct
_atom_sites_solution_secondary difmap
_cell_angle_alpha 90.00
_cell_angle_beta 90.00
_cell_angle_gamma 90.00
_cell_formula_units_Z 4
_cell_length_a 7.5353(2)
_cell_length_b 7.8131(2)
_cell_length_c 23.4370(10)
_cell_measurement_reflns_used 9575
_cell_measurement_temperature 173
_cell_measurement_theta_max 27.485
_cell_measurement_theta_min 2.753
_cell_volume 1379.83(8)
_computing_cell_refinement 'HKL Scalepack (Otwinowski & Minor 1997)'
_computing_data_collection KappaCCD
_computing_data_reduction 'Denzo and Scalepak (Otwinowski & Minor, 1997)'
_computing_structure_refinement 'SHELXL-97 (Sheldrick, 2008)'
_computing_structure_solution 'SIR97(Altomare et al., J. Appl. Cryst.,1999)'
_diffrn_ambient_temperature 173
_diffrn_measured_fraction_theta_full 0.961
_diffrn_measured_fraction_theta_max 0.961
_diffrn_measurement_device KappaCCD
_diffrn_measurement_method CCD
_diffrn_orient_matrix_type X=UH
_diffrn_orient_matrix_UB_11 0.08275
_diffrn_orient_matrix_UB_12 -0.10361
_diffrn_orient_matrix_UB_13 -0.00540
_diffrn_orient_matrix_UB_21 -0.00514
_diffrn_orient_matrix_UB_22 -0.01075
_diffrn_orient_matrix_UB_23 0.12743
_diffrn_orient_matrix_UB_31 -0.03331
_diffrn_orient_matrix_UB_32 -0.02642
_diffrn_orient_matrix_UB_33 -0.00357
_diffrn_radiation_source 'fine-focus sealed tube'
_diffrn_radiation_type ' MoK\a'
_diffrn_radiation_wavelength_id all
_diffrn_reflns_av_R_equivalents 0.044
_diffrn_reflns_limit_h_max 9
_diffrn_reflns_limit_h_min -9
_diffrn_reflns_limit_k_max 9
_diffrn_reflns_limit_k_min -10
_diffrn_reflns_limit_l_max 30
_diffrn_reflns_limit_l_min -30
_diffrn_reflns_number 2908
_diffrn_reflns_theta_full 27.45
_diffrn_reflns_theta_max 27.45
_diffrn_reflns_theta_min 2.84
_exptl_absorpt_coefficient_mu 0.090
_exptl_absorpt_correction_type none
_exptl_crystal_colour 'pale yellow'
_exptl_crystal_density_diffrn 1.296
_exptl_crystal_density_method 'not measured'
_exptl_crystal_description Cube
_exptl_crystal_F_000 568.0
_exptl_crystal_size_max .45
_exptl_crystal_size_mid .3
_exptl_crystal_size_min .15
_refine_diff_density_max 0.180
_refine_diff_density_min -0.161
_refine_diff_density_rms 0.034
_refine_ls_abs_structure_details 'Flack H D (1983), Acta Cryst. A39, 876-881'
_refine_ls_abs_structure_Flack -0.7(8)
_refine_ls_extinction_method none
_refine_ls_goodness_of_fit_ref 0.946
_refine_ls_hydrogen_treatment mixed
_refine_ls_matrix_type full
_refine_ls_number_parameters 245
_refine_ls_number_reflns 2889
_refine_ls_number_restraints 15
_refine_ls_restrained_S_all 0.949
_refine_ls_R_factor_all 0.0466
_refine_ls_R_factor_gt 0.0388
_refine_ls_shift/su_max 0.006
_refine_ls_shift/su_mean 0.001
_refine_ls_structure_factor_coef Fsqd
_refine_ls_weighting_details 'calc w=1/[\s^2^(Fo^2^)+ (0.1000P)^2^+0.0000P] where P=(Fo^2^+2Fc^2^)/3'
_refine_ls_weighting_scheme calc
_refine_ls_wR_factor_gt 0.1131
_refine_ls_wR_factor_ref 0.1233
_reflns_number_gt 2566
_reflns_number_total 2889
_reflns_threshold_expression >2sigma(I)
_cod_data_source_file om100789n_si_002.cif
_cod_data_source_block 8
_cod_depositor_comments
;
The following automatic conversions were performed:

'_symmetry_cell_setting' value 'Orthorhombic' changed to
'orthorhombic' according to
/home/saulius/struct/CIF-dictionaries/cif_core.dic dictionary named
'cif_core.dic' version 2.4.1 from 2010-06-29.

Automatic conversion script
Id: cif_fix_values 1715 2011-07-08 13:25:40Z adriana 
;
_cod_original_sg_symbol_H-M 'P 21 21 21    '
_cod_original_formula_sum 'C17 H16 F N O '
_cod_database_code 4067039

loop_
_symmetry_equiv_pos_as_xyz
+X,+Y,+Z
'-X+ 1/2,-Y,+Z+ 1/2'
'+X+ 1/2,-Y+ 1/2,-Z'
'-X,+Y+ 1/2,-Z+ 1/2'

loop_
_atom_site_label
_atom_site_type_symbol
_atom_site_fract_x
_atom_site_fract_y
_atom_site_fract_z
_atom_site_U_iso_or_equiv
_atom_site_adp_type
_atom_site_occupancy
_atom_site_symmetry_multiplicity
_atom_site_calc_flag
_atom_site_refinement_flags
F8 F -0.82796(14) 0.06624(12) -0.64806(4) 0.0334(3) Uani 1 1 d .
O6 O -0.43270(18) 0.00515(17) -0.76368(6) 0.0389(3) Uani 1 1 d .
N1 N -0.55479(19) -0.1431(2) -0.68861(7) 0.0292(3) Uani 1 1 d .
C2 C -0.4717(2) -0.0090(2) -0.71291(8) 0.0314(4) Uani 1 1 d .
C3 C -0.4334(3) 0.1220(3) -0.66673(9) 0.0386(4) Uani 1 1 d D
C4 C -0.4721(3) 0.0272(3) -0.61081(9) 0.0372(4) Uani 1 1 d D
C5 C -0.5932(2) -0.1229(2) -0.62832(8) 0.0280(4) Uani 1 1 d D
C7 C -0.7920(2) -0.0877(2) -0.61829(7) 0.0274(4) Uani 1 1 d .
C9 C -0.9070(2) -0.2271(2) -0.64455(8) 0.0267(4) Uani 1 1 d .
C10 C -1.0358(2) -0.1883(3) -0.68508(8) 0.0325(4) Uani 1 1 d D
C11 C -1.1373(3) -0.3182(3) -0.70945(9) 0.0384(5) Uani 1 1 d D
C12 C -1.1113(3) -0.4853(3) -0.69367(9) 0.0395(5) Uani 1 1 d D
C13 C -0.9839(3) -0.5256(3) -0.65314(10) 0.0405(5) Uani 1 1 d D
C14 C -0.8827(2) -0.3968(2) -0.62829(9) 0.0341(4) Uani 1 1 d D
C15 C -0.8387(2) -0.0541(2) -0.55606(8) 0.0297(4) Uani 1 1 d .
C16 C -0.9796(3) 0.0551(3) -0.54364(9) 0.0369(4) Uani 1 1 d D
C17 C -1.0250(3) 0.0910(3) -0.48743(10) 0.0441(5) Uani 1 1 d D
C18 C -0.9303(3) 0.0176(3) -0.44297(9) 0.0445(5) Uani 1 1 d D
C19 C -0.7927(3) -0.0939(3) -0.45487(9) 0.0417(5) Uani 1 1 d D
C20 C -0.7468(3) -0.1306(3) -0.51100(8) 0.0358(4) Uani 1 1 d D
H1 H -0.576(3) -0.236(3) -0.7070(12) 0.049(7) Uiso 1 1 d .
H3A H -0.301(2) 0.160(3) -0.6698(9) 0.039(5) Uiso 1 1 d D
H3B H -0.507(3) 0.229(2) -0.6711(9) 0.036(5) Uiso 1 1 d D
H4A H -0.354(3) -0.017(3) -0.5932(10) 0.056(7) Uiso 1 1 d D
H4B H -0.535(3) 0.111(3) -0.5819(10) 0.048(6) Uiso 1 1 d D
H5 H -0.555(3) -0.233(2) -0.6061(8) 0.023(5) Uiso 1 1 d D
H10 H -1.052(3) -0.068(2) -0.6983(10) 0.046(6) Uiso 1 1 d D
H11 H -1.237(3) -0.295(3) -0.7355(10) 0.061(8) Uiso 1 1 d D
H12 H -1.185(3) -0.571(2) -0.7124(9) 0.040(6) Uiso 1 1 d D
H13 H -0.959(3) -0.644(2) -0.6410(12) 0.058(7) Uiso 1 1 d D
H14 H -0.797(3) -0.418(3) -0.5999(8) 0.038(5) Uiso 1 1 d D
H16 H -1.050(3) 0.108(3) -0.5754(9) 0.043(6) Uiso 1 1 d D
H17 H -1.131(3) 0.164(3) -0.4817(11) 0.052(7) Uiso 1 1 d D
H18 H -0.967(3) 0.048(3) -0.4034(8) 0.055(7) Uiso 1 1 d D
H19 H -0.722(3) -0.148(3) -0.4240(8) 0.047(7) Uiso 1 1 d D
H20 H -0.646(2) -0.201(3) -0.5191(10) 0.039(6) Uiso 1 1 d D

loop_
_atom_site_aniso_label
_atom_site_aniso_U_11
_atom_site_aniso_U_22
_atom_site_aniso_U_33
_atom_site_aniso_U_23
_atom_site_aniso_U_13
_atom_site_aniso_U_12
F8 0.0442(6) 0.0214(5) 0.0345(6) 0.0038(4) -0.0004(5) 0.0032(4)
O6 0.0465(7) 0.0335(7) 0.0367(7) 0.0056(6) 0.0105(6) 0.0011(6)
N1 0.0355(7) 0.0234(7) 0.0288(8) -0.0009(6) 0.0034(6) -0.0010(6)
C2 0.0314(8) 0.0271(9) 0.0357(10) 0.0029(7) 0.0032(7) 0.0009(7)
C3 0.0445(10) 0.0292(10) 0.0421(11) -0.0004(8) 0.0020(8) -0.0071(8)
C4 0.0403(10) 0.0383(11) 0.0332(10) -0.0030(8) -0.0027(8) -0.0112(8)
C5 0.0321(8) 0.0254(8) 0.0265(8) 0.0007(7) -0.0012(7) -0.0024(7)
C7 0.0353(8) 0.0214(8) 0.0255(8) 0.0030(6) -0.0011(7) 0.0007(6)
C9 0.0277(7) 0.0267(8) 0.0256(8) -0.0015(6) 0.0027(6) -0.0007(6)
C10 0.0331(9) 0.0357(10) 0.0286(9) 0.0007(8) 0.0001(7) 0.0012(7)
C11 0.0354(9) 0.0463(12) 0.0336(10) -0.0058(9) -0.0005(7) -0.0042(8)
C12 0.0407(9) 0.0407(11) 0.0371(11) -0.0117(9) 0.0056(8) -0.0095(8)
C13 0.0451(10) 0.0274(10) 0.0491(12) -0.0019(8) 0.0042(9) -0.0037(8)
C14 0.0353(9) 0.0264(10) 0.0407(11) 0.0025(8) -0.0023(8) 0.0001(7)
C15 0.0356(9) 0.0262(9) 0.0273(9) -0.0026(7) 0.0007(7) -0.0045(7)
C16 0.0407(9) 0.0323(10) 0.0376(10) -0.0040(8) 0.0018(8) 0.0015(8)
C17 0.0480(11) 0.0403(12) 0.0439(12) -0.0120(9) 0.0117(9) -0.0014(9)
C18 0.0563(12) 0.0432(12) 0.0338(11) -0.0127(9) 0.0086(9) -0.0145(10)
C19 0.0498(11) 0.0467(12) 0.0287(9) -0.0003(8) 0.0004(8) -0.0105(9)
C20 0.0420(10) 0.0360(10) 0.0294(10) -0.0008(7) 0.0000(8) -0.0008(8)

loop_
_atom_type_symbol
_atom_type_description
_atom_type_scat_dispersion_real
_atom_type_scat_dispersion_imag
_atom_type_scat_source
C C 0.0033 0.0016 'International Tables Vol C Tables 4.2.6.8 and 6.1.1.4'
H H 0.0000 0.0000 'International Tables Vol C Tables 4.2.6.8 and 6.1.1.4'
F F 0.0171 0.0103 'International Tables Vol C Tables 4.2.6.8 and 6.1.1.4'
N N 0.0061 0.0033 'International Tables Vol C Tables 4.2.6.8 and 6.1.1.4'
O O 0.0106 0.0060 'International Tables Vol C Tables 4.2.6.8 and 6.1.1.4'

loop_
_diffrn_radiation_wavelength
0.71073

loop_
_geom_angle_atom_site_label_1
_geom_angle_atom_site_label_2
_geom_angle_atom_site_label_3
_geom_angle
C2 N1 C5 114.83(15)
O6 C2 N1 126.16(18)
O6 C2 C3 125.69(17)
N1 C2 C3 108.15(16)
C2 C3 C4 104.33(16)
C3 C4 C5 104.63(15)
N1 C5 C7 111.22(14)
N1 C5 C4 102.95(14)
C7 C5 C4 113.50(15)
F8 C7 C15 106.32(13)
F8 C7 C9 107.42(14)
C15 C7 C9 112.29(14)
F8 C7 C5 105.22(14)
C15 C7 C5 113.66(15)
C9 C7 C5 111.35(14)
C10 C9 C14 119.06(17)
C10 C9 C7 121.18(16)
C14 C9 C7 119.76(16)
C9 C10 C11 120.30(18)
C12 C11 C10 120.30(19)
C11 C12 C13 119.99(18)
C12 C13 C14 120.16(18)
C13 C14 C9 120.18(19)
C16 C15 C20 118.81(18)
C16 C15 C7 118.81(17)
C20 C15 C7 122.37(17)
C17 C16 C15 120.6(2)
C18 C17 C16 120.1(2)
C19 C18 C17 119.65(19)
C18 C19 C20 120.5(2)
C19 C20 C15 120.25(19)
C2 N1 H1 122.2(18)
C5 N1 H1 122.9(18)
C2 C3 H3A 109.0(12)
C4 C3 H3A 112.3(12)
C2 C3 H3B 112.5(12)
C4 C3 H3B 112.5(12)
H3A C3 H3B 106.3(16)
C3 C4 H4A 109.6(14)
C5 C4 H4A 111.1(15)
C3 C4 H4B 109.6(15)
C5 C4 H4B 112.2(14)
H4A C4 H4B 109(2)
N1 C5 H5 110.0(11)
C7 C5 H5 109.9(11)
C4 C5 H5 109.1(11)
C9 C10 H10 120.1(15)
C11 C10 H10 119.5(15)
C12 C11 H11 116.7(16)
C10 C11 H11 122.8(15)
C11 C12 H12 116.8(13)
C13 C12 H12 123.2(13)
C12 C13 H13 122.8(16)
C14 C13 H13 117.0(16)
C13 C14 H14 123.2(14)
C9 C14 H14 116.6(14)
C17 C16 H16 119.4(14)
C15 C16 H16 120.0(14)
C18 C17 H17 123.5(16)
C16 C17 H17 116.3(16)
C19 C18 H18 123.1(15)
C17 C18 H18 117.3(15)
C18 C19 H19 121.5(14)
C20 C19 H19 118.0(14)
C19 C20 H20 120.2(14)
C15 C20 H20 119.3(14)

loop_
_geom_bond_atom_site_label_1
_geom_bond_atom_site_label_2
_geom_bond_distance
F8 C7 1.416(2)
O6 C2 1.230(2)
N1 C2 1.347(2)
N1 C5 1.451(2)
C2 C3 1.518(3)
C3 C4 1.533(3)
C4 C5 1.542(2)
C5 C7 1.541(2)
C7 C15 1.523(2)
C7 C9 1.522(2)
C9 C10 1.391(3)
C9 C14 1.392(3)
C10 C11 1.394(3)
C11 C12 1.371(3)
C12 C13 1.387(3)
C13 C14 1.391(3)
C15 C16 1.393(3)
C15 C20 1.397(3)
C16 C17 1.390(3)
C17 C18 1.387(3)
C18 C19 1.383(3)
C19 C20 1.390(3)
N1 H1 0.86(3)
C3 H3A 1.046(15)
C3 H3B 1.009(15)
C4 H4A 1.041(16)
C4 H4B 1.054(17)
C5 H5 1.044(14)
C10 H10 0.999(16)
C11 H11 0.986(17)
C12 H12 0.971(16)
C13 H13 0.986(17)
C14 H14 0.941(16)
C16 H16 1.003(16)
C17 H17 0.989(16)
C18 H18 0.996(16)
C19 H19 0.991(16)
C20 H20 0.956(16)

loop_
_geom_torsion_atom_site_label_1
_geom_torsion_atom_site_label_2
_geom_torsion_atom_site_label_3
_geom_torsion_atom_site_label_4
_geom_torsion
C5 N1 C2 O6 -176.85(18)
C5 N1 C2 C3 3.4(2)
O6 C2 C3 C4 -168.43(18)
N1 C2 C3 C4 11.3(2)
C2 C3 C4 C5 -20.5(2)
C2 N1 C5 C7 105.46(17)
C2 N1 C5 C4 -16.43(19)
C3 C4 C5 N1 22.01(19)
C3 C4 C5 C7 -98.31(19)
N1 C5 C7 F8 -60.43(17)
C4 C5 C7 F8 55.10(19)
N1 C5 C7 C15 -176.35(14)
C4 C5 C7 C15 -60.8(2)
N1 C5 C7 C9 55.64(19)
C4 C5 C7 C9 171.17(14)
F8 C7 C9 C10 -7.5(2)
C15 C7 C9 C10 109.08(19)
C5 C7 C9 C10 -122.17(18)
F8 C7 C9 C14 172.02(16)
C15 C7 C9 C14 -71.4(2)
C5 C7 C9 C14 57.3(2)
C14 C9 C10 C11 -0.8(3)
C7 C9 C10 C11 178.73(17)
C9 C10 C11 C12 0.0(3)
C10 C11 C12 C13 0.2(3)
C11 C12 C13 C14 0.2(3)
C12 C13 C14 C9 -0.9(3)
C10 C9 C14 C13 1.2(3)
C7 C9 C14 C13 -178.31(17)
F8 C7 C15 C16 33.9(2)
C9 C7 C15 C16 -83.3(2)
C5 C7 C15 C16 149.13(17)
F8 C7 C15 C20 -147.02(16)
C9 C7 C15 C20 95.8(2)
C5 C7 C15 C20 -31.8(2)
C20 C15 C16 C17 1.7(3)
C7 C15 C16 C17 -179.14(18)
C15 C16 C17 C18 -0.2(3)
C16 C17 C18 C19 -1.2(3)
C17 C18 C19 C20 1.1(3)
C18 C19 C20 C15 0.4(3)
C16 C15 C20 C19 -1.8(3)
C7 C15 C20 C19 179.06(17)
